data_4310570
loop_
_publ_author_name
'Hidetaka Nakai'
'Xile Hu'
'Lev N. Zakharov'
'Arnold L. Rheingold'
'Karsten Meyer'

_publ_section_title
;
 Synthesis and Characterization of N-Heterocyclic Carbene Complexes of
 Uranium(III)
;
_journal_name_full 'Inorganic Chemistry'
_journal_page_first 855
_journal_page_last 857
_journal_paper_doi 10.1021/ic035142j
_journal_volume 43
_journal_year 2004
_chemical_formula_sum 'C76 H108 N5 O3 U'
_chemical_formula_weight 1377.70
_chemical_name_systematic
; 
 ? 
;
_space_group_IT_number 2
_symmetry_cell_setting triclinic
_symmetry_space_group_name_Hall '-P 1'
_symmetry_space_group_name_H-M 'P -1'
_atom_sites_solution_hydrogens geom
_atom_sites_solution_primary direct
_atom_sites_solution_secondary difmap
_audit_creation_method SHELXL-97
_cell_angle_alpha 86.178(2)
_cell_angle_beta 81.586(2)
_cell_angle_gamma 84.705(2)
_cell_formula_units_Z 2
_cell_length_a 11.0692(11)
_cell_length_b 12.1212(12)
_cell_length_c 25.395(3)
_cell_measurement_reflns_used 9904
_cell_measurement_temperature 100(2)
_cell_measurement_theta_max 27.51
_cell_measurement_theta_min 2.29
_cell_volume 3351.4(6)
_computing_cell_refinement 'Bruker SMART'
_computing_data_collection 'Bruker SMART'
_computing_data_reduction 'Bruker SAINT'
_computing_molecular_graphics 'Bruker SHELXTL'
_computing_publication_material 'Bruker SHELXTL'
_computing_structure_refinement 'SHELXL-97 (Sheldrick, 1997)'
_computing_structure_solution 'SHELXS-97 (Sheldrick, 1990)'
_diffrn_ambient_temperature 100(2)
_diffrn_measured_fraction_theta_full 0.985
_diffrn_measured_fraction_theta_max 0.985
_diffrn_measurement_device_type 'CCD area detector'
_diffrn_measurement_method 'phi and omega scans'
_diffrn_radiation_monochromator graphite
_diffrn_radiation_source 'fine-focus sealed tube'
_diffrn_radiation_type MoK\a
_diffrn_radiation_wavelength 0.71073
_diffrn_reflns_av_R_equivalents 0.0369
_diffrn_reflns_av_sigmaI/netI 0.0568
_diffrn_reflns_limit_h_max 12
_diffrn_reflns_limit_h_min -12
_diffrn_reflns_limit_k_max 14
_diffrn_reflns_limit_k_min -14
_diffrn_reflns_limit_l_max 29
_diffrn_reflns_limit_l_min -29
_diffrn_reflns_number 22808
_diffrn_reflns_theta_full 24.50
_diffrn_reflns_theta_max 24.50
_diffrn_reflns_theta_min 1.62
_exptl_absorpt_coefficient_mu 2.473
_exptl_absorpt_correction_T_max 1.000
_exptl_absorpt_correction_T_min 0.860
_exptl_absorpt_correction_type multi-scan
_exptl_absorpt_process_details SADABS
_exptl_crystal_colour Purple
_exptl_crystal_density_diffrn 1.365
_exptl_crystal_density_meas 0
_exptl_crystal_density_method 'not measured'
_exptl_crystal_description Block
_exptl_crystal_F_000 1430
_exptl_crystal_size_max 0.20
_exptl_crystal_size_mid 0.10
_exptl_crystal_size_min 0.08
_refine_diff_density_max 7.137
_refine_diff_density_min -5.823
_refine_diff_density_rms 0.217
_refine_ls_extinction_method none
_refine_ls_goodness_of_fit_ref 1.327
_refine_ls_hydrogen_treatment mixed
_refine_ls_matrix_type full
_refine_ls_number_parameters 759
_refine_ls_number_reflns 10953
_refine_ls_number_restraints 0
_refine_ls_restrained_S_all 1.327
_refine_ls_R_factor_all 0.0863
_refine_ls_R_factor_gt 0.0826
_refine_ls_shift/su_max 0.000
_refine_ls_shift/su_mean 0.000
_refine_ls_structure_factor_coef Fsqd
_refine_ls_weighting_details 'calc w=1/[\s^2^(Fo^2^)+(0.0000P)^2^+100.0000P] where P=(Fo^2^+2Fc^2^)/3'
_refine_ls_weighting_scheme calc
_refine_ls_wR_factor_gt 0.2166
_refine_ls_wR_factor_ref 0.2179
_reflns_number_gt 10249
_reflns_number_total 10953
_reflns_threshold_expression >2sigma(I)
_cod_data_source_file ic035142jsi20031110_074828.cif
_cod_data_source_block hide29
_cod_depositor_comments
;
The following automatic conversions were performed:
'_symmetry_cell_setting' value 'Triclinic' changed to 'triclinic'
according to '/home/saulius/struct/CIF-dictionaries/cif_core.dic'
dictionary named 'cif_core.dic' version 2.4.1 from
2010-06-29.

'_exptl_absorpt_correction_type' value 'Multi-scan' changed
to 'multi-scan' according to
'/home/saulius/struct/CIF-dictionaries/cif_core.dic' dictionary named
'cif_core.dic' version 2.4.1 from 2010-06-29.

Automatic conversion script
Id: cif_fix_enum 1527 2010-12-29 10:47:43Z saulius 
;
_cod_original_cell_volume 3351.3(6)
_cod_database_code 4310570

loop_
_symmetry_equiv_pos_as_xyz
'x, y, z'
'-x, -y, -z'

loop_
_atom_site_label
_atom_site_type_symbol
_atom_site_fract_x
_atom_site_fract_y
_atom_site_fract_z
_atom_site_U_iso_or_equiv
_atom_site_adp_type
_atom_site_occupancy
_atom_site_symmetry_multiplicity
_atom_site_calc_flag
_atom_site_refinement_flags
_atom_site_disorder_assembly
_atom_site_disorder_group
U1 U -0.07668(4) 0.04709(4) 0.251154(19) 0.01691(16) Uani 1 1 d . . .
O1 O 0.0623(8) -0.0197(7) 0.1828(4) 0.026(2) Uani 1 1 d . . .
O2 O -0.1913(8) 0.2135(8) 0.2651(4) 0.026(2) Uani 1 1 d . . .
O3 O -0.0433(8) -0.0427(8) 0.3290(3) 0.025(2) Uani 1 1 d . . .
N1 N 0.0809(10) 0.3203(9) 0.2244(4) 0.025(2) Uani 1 1 d . . .
N2 N 0.1967(10) 0.2003(9) 0.2619(4) 0.023(2) Uiso 1 1 d . . .
N3 N -0.1460(10) -0.1491(9) 0.2239(5) 0.027(3) Uani 1 1 d . . .
N4 N -0.2608(10) 0.0687(10) 0.1922(4) 0.025(2) Uani 1 1 d . . .
N5 N -0.2975(9) -0.0147(10) 0.3026(4) 0.026(2) Uani 1 1 d . . .
C1 C 0.0900(12) 0.2088(11) 0.2412(6) 0.028(3) Uani 1 1 d . . .
C2 C 0.1728(12) 0.3765(12) 0.2378(5) 0.028(3) Uani 1 1 d . . .
C3 C 0.2469(12) 0.3020(11) 0.2617(6) 0.027(3) Uani 1 1 d . . .
C4 C -0.0061(13) 0.3680(12) 0.1905(6) 0.030(3) Uani 1 1 d . . .
H4A H 0.0039 0.4474 0.1836 0.045 Uiso 1 1 calc R . .
H4B H -0.0894 0.3579 0.2082 0.045 Uiso 1 1 calc R . .
H4C H 0.0082 0.3312 0.1567 0.045 Uiso 1 1 calc R . .
C5 C 0.1814(16) 0.4972(13) 0.2255(7) 0.045(4) Uani 1 1 d . . .
H5A H 0.2541 0.5200 0.2384 0.068 Uiso 1 1 calc R . .
H5B H 0.1080 0.5384 0.2432 0.068 Uiso 1 1 calc R . .
H5C H 0.1880 0.5129 0.1869 0.068 Uiso 1 1 calc R . .
C6 C 0.3650(13) 0.3150(12) 0.2829(6) 0.034(3) Uani 1 1 d . . .
H6A H 0.3824 0.3932 0.2790 0.051 Uiso 1 1 calc R . .
H6B H 0.4322 0.2701 0.2629 0.051 Uiso 1 1 calc R . .
H6C H 0.3570 0.2902 0.3207 0.051 Uiso 1 1 calc R . .
C7 C 0.2516(13) 0.0973(12) 0.2838(6) 0.035(3) Uani 1 1 d . . .
H7A H 0.2018 0.0366 0.2795 0.053 Uiso 1 1 calc R . .
H7B H 0.2556 0.1039 0.3217 0.053 Uiso 1 1 calc R . .
H7C H 0.3345 0.0819 0.2648 0.053 Uiso 1 1 calc R . .
C8 C -0.2222(14) -0.1364(12) 0.1801(6) 0.034(3) Uani 1 1 d . . .
H8A H -0.3066 -0.1541 0.1945 0.041 Uiso 1 1 calc R . .
H8B H -0.1888 -0.1903 0.1529 0.041 Uiso 1 1 calc R . .
C9 C -0.2266(14) -0.0196(12) 0.1535(5) 0.030(3) Uani 1 1 d . . .
H9A H -0.1451 -0.0075 0.1331 0.037 Uiso 1 1 calc R . .
H9B H -0.2866 -0.0137 0.1280 0.037 Uiso 1 1 calc R . .
C10 C -0.3873(11) 0.0607(12) 0.2220(6) 0.027(3) Uani 1 1 d . . .
H10A H -0.4187 -0.0088 0.2132 0.033 Uiso 1 1 calc R . .
H10B H -0.4417 0.1235 0.2096 0.033 Uiso 1 1 calc R . .
C11 C -0.3936(12) 0.0620(12) 0.2817(6) 0.028(3) Uani 1 1 d . . .
H11A H -0.3848 0.1383 0.2914 0.034 Uiso 1 1 calc R . .
H11B H -0.4751 0.0409 0.2988 0.034 Uiso 1 1 calc R . .
C12 C -0.3212(12) -0.1315(12) 0.2979(6) 0.033(3) Uani 1 1 d . . .
H12A H -0.3879 -0.1335 0.2760 0.039 Uiso 1 1 calc R . .
H12B H -0.3490 -0.1647 0.3338 0.039 Uiso 1 1 calc R . .
C13 C -0.2091(13) -0.2002(12) 0.2729(6) 0.033(3) Uani 1 1 d . . .
H13A H -0.1508 -0.2141 0.2991 0.040 Uiso 1 1 calc R . .
H13B H -0.2341 -0.2729 0.2648 0.040 Uiso 1 1 calc R . .
C14 C -0.0334(12) -0.2247(11) 0.2087(5) 0.027(3) Uani 1 1 d . . .
H14A H -0.0580 -0.3013 0.2089 0.032 Uiso 1 1 calc R . .
H14B H 0.0208 -0.2237 0.2364 0.032 Uiso 1 1 calc R . .
C15 C 0.0406(13) -0.1974(12) 0.1545(5) 0.029(3) Uani 1 1 d . . .
C16 C 0.0627(14) -0.2773(12) 0.1174(5) 0.031(3) Uani 1 1 d . . .
H16A H 0.0260 -0.3454 0.1252 0.037 Uiso 1 1 calc R . .
C17 C 0.1371(15) -0.2613(12) 0.0688(6) 0.034(3) Uani 1 1 d . . .
C18 C 0.1888(14) -0.1587(12) 0.0612(6) 0.034(3) Uani 1 1 d . . .
H18A H 0.2403 -0.1451 0.0285 0.041 Uiso 1 1 calc R . .
C19 C 0.1715(13) -0.0759(12) 0.0970(6) 0.030(3) Uani 1 1 d . . .
C20 C 0.0923(13) -0.0946(11) 0.1456(5) 0.027(3) Uani 1 1 d . . .
C21 C 0.1612(15) -0.3458(12) 0.0264(6) 0.036(4) Uani 1 1 d . . .
C22 C 0.297(2) -0.366(3) 0.0070(12) 0.116(13) Uani 1 1 d . . .
H22A H 0.3100 -0.4209 -0.0204 0.174 Uiso 1 1 calc R . .
H22B H 0.3400 -0.3938 0.0369 0.174 Uiso 1 1 calc R . .
H22C H 0.3291 -0.2963 -0.0082 0.174 Uiso 1 1 calc R . .
C23 C 0.114(4) -0.4548(19) 0.0455(10) 0.155(18) Uani 1 1 d . . .
H23A H 0.1318 -0.5064 0.0167 0.233 Uiso 1 1 calc R . .
H23B H 0.0250 -0.4445 0.0563 0.233 Uiso 1 1 calc R . .
H23C H 0.1535 -0.4851 0.0760 0.233 Uiso 1 1 calc R . .
C24 C 0.104(2) -0.3028(16) -0.0212(8) 0.075(7) Uani 1 1 d . . .
H24A H 0.1200 -0.3579 -0.0485 0.113 Uiso 1 1 calc R . .
H24B H 0.1385 -0.2337 -0.0355 0.113 Uiso 1 1 calc R . .
H24C H 0.0151 -0.2887 -0.0109 0.113 Uiso 1 1 calc R . .
C25 C 0.2335(13) 0.0320(12) 0.0844(5) 0.028(3) Uani 1 1 d . . .
C26 C 0.1385(13) 0.1340(11) 0.0842(5) 0.029(3) Uani 1 1 d . . .
H26A H 0.0848 0.1264 0.0569 0.035 Uiso 1 1 calc R . .
H26B H 0.0866 0.1369 0.1193 0.035 Uiso 1 1 calc R . .
C27 C 0.3183(13) 0.0473(12) 0.1267(5) 0.029(3) Uani 1 1 d . . .
H27A H 0.2695 0.0477 0.1627 0.035 Uiso 1 1 calc R . .
H27B H 0.3822 -0.0156 0.1265 0.035 Uiso 1 1 calc R . .
C28 C 0.3136(14) 0.0340(12) 0.0299(5) 0.030(3) Uani 1 1 d . . .
H28A H 0.3767 -0.0296 0.0290 0.036 Uiso 1 1 calc R . .
H28B H 0.2621 0.0254 0.0020 0.036 Uiso 1 1 calc R . .
C29 C 0.2005(14) 0.2396(12) 0.0723(6) 0.034(3) Uani 1 1 d . . .
H29A H 0.1367 0.3037 0.0728 0.041 Uiso 1 1 calc R . .
C30 C 0.3790(14) 0.1566(13) 0.1145(6) 0.036(4) Uani 1 1 d . . .
H30A H 0.4319 0.1660 0.1424 0.044 Uiso 1 1 calc R . .
C31 C 0.3764(15) 0.1412(13) 0.0178(6) 0.039(4) Uani 1 1 d . . .
H31A H 0.4269 0.1387 -0.0182 0.047 Uiso 1 1 calc R . .
C32 C 0.2822(15) 0.2529(13) 0.1145(6) 0.040(4) Uani 1 1 d . . .
H32A H 0.3218 0.3233 0.1070 0.048 Uiso 1 1 calc R . .
H32B H 0.2318 0.2557 0.1501 0.048 Uiso 1 1 calc R . .
C33 C 0.2789(15) 0.2391(12) 0.0178(6) 0.037(4) Uani 1 1 d . . .
H33A H 0.3186 0.3095 0.0103 0.044 Uiso 1 1 calc R . .
H33B H 0.2271 0.2320 -0.0102 0.044 Uiso 1 1 calc R . .
C34 C 0.4592(15) 0.1525(14) 0.0594(6) 0.041(4) Uani 1 1 d . . .
H34A H 0.5019 0.2212 0.0515 0.049 Uiso 1 1 calc R . .
H34B H 0.5217 0.0885 0.0592 0.049 Uiso 1 1 calc R . .
C35 C -0.2475(12) 0.1764(11) 0.1632(6) 0.027(3) Uani 1 1 d . . .
H35A H -0.2905 0.1773 0.1317 0.032 Uiso 1 1 calc R . .
H35B H -0.1594 0.1810 0.1499 0.032 Uiso 1 1 calc R . .
C36 C -0.2930(12) 0.2806(12) 0.1924(5) 0.026(3) Uani 1 1 d . . .
C37 C -0.3558(12) 0.3654(11) 0.1659(5) 0.025(3) Uani 1 1 d . . .
H37A H -0.3777 0.3530 0.1321 0.030 Uiso 1 1 calc R . .
C38 C -0.3881(12) 0.4687(11) 0.1875(5) 0.025(3) Uani 1 1 d . . .
C39 C -0.3627(12) 0.4786(11) 0.2398(5) 0.024(3) Uani 1 1 d . . .
H39A H -0.3883 0.5463 0.2566 0.028 Uiso 1 1 calc R . .
C40 C -0.3023(11) 0.3946(11) 0.2677(5) 0.023(3) Uani 1 1 d . . .
C41 C -0.2614(11) 0.2938(11) 0.2443(5) 0.023(3) Uani 1 1 d . . .
C42 C -0.4409(17) 0.5651(13) 0.1551(6) 0.042(4) Uani 1 1 d . . .
C43 C -0.536(2) 0.5310(17) 0.1228(9) 0.079(8) Uani 1 1 d . . .
H43A H -0.4992 0.4701 0.1005 0.118 Uiso 1 1 calc R . .
H43B H -0.5619 0.5944 0.1000 0.118 Uiso 1 1 calc R . .
H43C H -0.6064 0.5065 0.1470 0.118 Uiso 1 1 calc R . .
C44 C -0.338(2) 0.6119(15) 0.1166(7) 0.076(8) Uani 1 1 d . . .
H44A H -0.2971 0.5538 0.0936 0.113 Uiso 1 1 calc R . .
H44B H -0.2784 0.6389 0.1367 0.113 Uiso 1 1 calc R . .
H44C H -0.3714 0.6735 0.0946 0.113 Uiso 1 1 calc R . .
C45 C -0.4999(15) 0.6607(12) 0.1894(6) 0.037(4) Uani 1 1 d . . .
H45A H -0.4399 0.6842 0.2102 0.056 Uiso 1 1 calc R . .
H45B H -0.5707 0.6357 0.2136 0.056 Uiso 1 1 calc R . .
H45C H -0.5269 0.7233 0.1662 0.056 Uiso 1 1 calc R . .
C46 C -0.2731(12) 0.4136(11) 0.3242(5) 0.024(3) Uani 1 1 d . . .
C47 C -0.3287(14) 0.5266(12) 0.3449(5) 0.031(3) Uani 1 1 d . . .
H47A H -0.4188 0.5316 0.3459 0.038 Uiso 1 1 calc R . .
H47B H -0.2963 0.5869 0.3201 0.038 Uiso 1 1 calc R . .
C48 C -0.3263(14) 0.3239(13) 0.3643(6) 0.034(3) Uani 1 1 d . . .
H48A H -0.4166 0.3291 0.3661 0.041 Uiso 1 1 calc R . .
H48B H -0.2935 0.2496 0.3523 0.041 Uiso 1 1 calc R . .
C49 C -0.1331(13) 0.4124(15) 0.3236(6) 0.039(4) Uani 1 1 d . . .
H49A H -0.0925 0.3413 0.3104 0.047 Uiso 1 1 calc R . .
H49B H -0.1008 0.4734 0.2993 0.047 Uiso 1 1 calc R . .
C50 C -0.2986(15) 0.5429(13) 0.4013(6) 0.034(3) Uani 1 1 d . . .
H50A H -0.3362 0.6165 0.4137 0.041 Uiso 1 1 calc R . .
C51 C -0.2930(17) 0.3382(13) 0.4198(6) 0.040(4) Uani 1 1 d . . .
H51A H -0.3255 0.2774 0.4450 0.049 Uiso 1 1 calc R . .
C52 C -0.1043(15) 0.4264(18) 0.3804(7) 0.053(5) Uani 1 1 d . . .
H52A H -0.0135 0.4234 0.3795 0.064 Uiso 1 1 calc R . .
C53 C -0.3495(16) 0.4493(13) 0.4395(6) 0.040(4) Uani 1 1 d . . .
H53A H -0.3302 0.4581 0.4757 0.048 Uiso 1 1 calc R . .
H53B H -0.4397 0.4528 0.4412 0.048 Uiso 1 1 calc R . .
C54 C -0.1606(15) 0.5369(15) 0.3994(6) 0.045(4) Uani 1 1 d . . .
H54A H -0.1269 0.5972 0.3750 0.054 Uiso 1 1 calc R . .
H54B H -0.1402 0.5468 0.4354 0.054 Uiso 1 1 calc R . .
C55 C -0.1536(18) 0.3329(18) 0.4171(7) 0.061(6) Uani 1 1 d . . .
H55A H -0.1320 0.3392 0.4532 0.073 Uiso 1 1 calc R . .
H55B H -0.1164 0.2608 0.4038 0.073 Uiso 1 1 calc R . .
C56 C -0.2946(12) 0.0109(12) 0.3585(5) 0.029(3) Uani 1 1 d . . .
H56A H -0.3803 0.0179 0.3765 0.035 Uiso 1 1 calc R . .
H56B H -0.2627 0.0847 0.3580 0.035 Uiso 1 1 calc R . .
C57 C -0.2222(12) -0.0676(11) 0.3922(5) 0.027(3) Uani 1 1 d . . .
C58 C -0.2774(13) -0.1101(12) 0.4402(5) 0.029(3) Uani 1 1 d . . .
H58A H -0.3626 -0.0918 0.4504 0.035 Uiso 1 1 calc R . .
C59 C -0.2137(13) -0.1787(12) 0.4741(6) 0.031(3) Uani 1 1 d . A .
C60 C -0.0909(13) -0.2086(12) 0.4550(5) 0.028(3) Uani 1 1 d . . .
H60A H -0.0456 -0.2580 0.4770 0.033 Uiso 1 1 calc R . .
C61 C -0.0308(12) -0.1713(10) 0.4063(5) 0.023(3) Uani 1 1 d . . .
C62 C -0.0947(12) -0.0937(11) 0.3746(5) 0.024(3) Uani 1 1 d . . .
C63 C -0.2735(15) -0.2160(13) 0.5307(6) 0.039(4) Uani 1 1 d . . .
C64 C -0.385(4) -0.144(3) 0.5518(16) 0.060(10) Uiso 0.55(3) 1 d P A 1
H64A H -0.4498 -0.1496 0.5299 0.090 Uiso 0.55(3) 1 calc PR A 1
H64B H -0.3646 -0.0670 0.5507 0.090 Uiso 0.55(3) 1 calc PR A 1
H64C H -0.4133 -0.1689 0.5887 0.090 Uiso 0.55(3) 1 calc PR A 1
C65 C -0.179(3) -0.198(3) 0.5719(14) 0.053(10) Uiso 0.55(3) 1 d P A 1
H65A H -0.1193 -0.1471 0.5553 0.080 Uiso 0.55(3) 1 calc PR A 1
H65B H -0.1361 -0.2697 0.5811 0.080 Uiso 0.55(3) 1 calc PR A 1
H65C H -0.2246 -0.1671 0.6044 0.080 Uiso 0.55(3) 1 calc PR A 1
C66 C -0.283(4) -0.334(3) 0.5355(15) 0.062(11) Uiso 0.55(3) 1 d P A 1
H66A H -0.3390 -0.3541 0.5119 0.093 Uiso 0.55(3) 1 calc PR A 1
H66B H -0.3137 -0.3565 0.5725 0.093 Uiso 0.55(3) 1 calc PR A 1
H66C H -0.2015 -0.3727 0.5254 0.093 Uiso 0.55(3) 1 calc PR A 1
C64A C -0.327(4) -0.120(3) 0.5601(15) 0.040(9) Uiso 0.45(3) 1 d P A 2
H64D H -0.4043 -0.0919 0.5477 0.060 Uiso 0.45(3) 1 calc PR A 2
H64E H -0.2698 -0.0611 0.5541 0.060 Uiso 0.45(3) 1 calc PR A 2
H64F H -0.3418 -0.1408 0.5983 0.060 Uiso 0.45(3) 1 calc PR A 2
C65A C -0.200(5) -0.301(4) 0.558(2) 0.072(15) Uiso 0.45(3) 1 d P A 2
H65D H -0.2154 -0.3744 0.5482 0.108 Uiso 0.45(3) 1 calc PR A 2
H65E H -0.2217 -0.2955 0.5968 0.108 Uiso 0.45(3) 1 calc PR A 2
H65F H -0.1128 -0.2896 0.5480 0.108 Uiso 0.45(3) 1 calc PR A 2
C66A C -0.389(4) -0.282(4) 0.5223(19) 0.066(14) Uiso 0.45(3) 1 d P A 2
H66D H -0.4110 -0.2624 0.4866 0.099 Uiso 0.45(3) 1 calc PR A 2
H66E H -0.4590 -0.2612 0.5491 0.099 Uiso 0.45(3) 1 calc PR A 2
H66F H -0.3674 -0.3619 0.5259 0.099 Uiso 0.45(3) 1 calc PR A 2
C67 C 0.1041(12) -0.2140(12) 0.3892(5) 0.027(3) Uani 1 1 d . . .
C68 C 0.1883(13) -0.1194(13) 0.3904(6) 0.033(3) Uani 1 1 d . . .
H68A H 0.1627 -0.0556 0.3669 0.040 Uiso 1 1 calc R . .
H68B H 0.1805 -0.0942 0.4271 0.040 Uiso 1 1 calc R . .
C69 C 0.1187(12) -0.2537(12) 0.3326(6) 0.028(3) Uani 1 1 d . . .
H69A H 0.0909 -0.1925 0.3083 0.033 Uiso 1 1 calc R . .
H69B H 0.0669 -0.3158 0.3318 0.033 Uiso 1 1 calc R . .
C70 C 0.1484(14) -0.3113(13) 0.4252(6) 0.036(3) Uani 1 1 d . . .
H70A H 0.0953 -0.3728 0.4255 0.043 Uiso 1 1 calc R . .
H70B H 0.1421 -0.2876 0.4621 0.043 Uiso 1 1 calc R . .
C71 C 0.3230(13) -0.1599(13) 0.3715(6) 0.037(4) Uani 1 1 d . . .
H71A H 0.3759 -0.0976 0.3722 0.044 Uiso 1 1 calc R . .
C72 C 0.2544(13) -0.2926(12) 0.3133(6) 0.031(3) Uani 1 1 d . . .
H72A H 0.2624 -0.3162 0.2759 0.037 Uiso 1 1 calc R . .
C73 C 0.2838(14) -0.3531(14) 0.4052(7) 0.041(4) Uani 1 1 d . . .
H73A H 0.3103 -0.4170 0.4291 0.049 Uiso 1 1 calc R . .
C74 C 0.3346(13) -0.1966(12) 0.3151(6) 0.032(3) Uani 1 1 d . . .
H74A H 0.4213 -0.2208 0.3024 0.038 Uiso 1 1 calc R . .
H74B H 0.3086 -0.1336 0.2913 0.038 Uiso 1 1 calc R . .
C75 C 0.3655(14) -0.2565(15) 0.4071(7) 0.045(4) Uani 1 1 d . . .
H75A H 0.3592 -0.2334 0.4442 0.054 Uiso 1 1 calc R . .
H75B H 0.4522 -0.2810 0.3947 0.054 Uiso 1 1 calc R . .
C76 C 0.2953(14) -0.3895(13) 0.3489(7) 0.040(4) Uani 1 1 d . . .
H76A H 0.2437 -0.4516 0.3477 0.049 Uiso 1 1 calc R . .
H76B H 0.3814 -0.4156 0.3363 0.049 Uiso 1 1 calc R . .

loop_
_atom_site_aniso_label
_atom_site_aniso_U_11
_atom_site_aniso_U_22
_atom_site_aniso_U_33
_atom_site_aniso_U_23
_atom_site_aniso_U_13
_atom_site_aniso_U_12
U1 0.0138(2) 0.0224(3) 0.0143(2) -0.00027(17) -0.00138(16) -0.00175(16)
O1 0.031(5) 0.023(5) 0.024(5) -0.005(4) 0.005(4) -0.008(4)
O2 0.022(5) 0.029(5) 0.027(5) -0.005(4) -0.004(4) 0.004(4)
O3 0.023(5) 0.037(5) 0.014(4) 0.006(4) 0.003(4) -0.007(4)
N1 0.026(6) 0.030(6) 0.019(6) -0.005(5) 0.006(5) -0.008(5)
N3 0.027(6) 0.025(6) 0.030(6) 0.000(5) -0.005(5) -0.005(5)
N4 0.025(6) 0.037(7) 0.015(5) -0.003(5) -0.005(5) -0.003(5)
N5 0.017(5) 0.040(7) 0.021(6) 0.002(5) -0.002(4) -0.005(5)
C1 0.016(6) 0.026(7) 0.037(8) -0.006(6) 0.007(6) 0.005(5)
C2 0.024(7) 0.036(8) 0.024(7) -0.006(6) 0.003(6) -0.009(6)
C3 0.021(7) 0.027(7) 0.035(8) -0.008(6) 0.003(6) -0.012(6)
C4 0.029(7) 0.028(7) 0.033(8) 0.001(6) -0.002(6) 0.000(6)
C5 0.053(10) 0.030(9) 0.051(10) -0.005(7) 0.001(8) -0.009(7)
C6 0.031(8) 0.036(8) 0.039(9) -0.013(7) -0.005(7) -0.012(6)
C7 0.030(8) 0.038(9) 0.037(9) 0.010(7) -0.005(6) -0.007(7)
C8 0.033(8) 0.037(8) 0.035(8) -0.010(7) -0.005(6) -0.009(7)
C9 0.036(8) 0.040(8) 0.018(7) -0.007(6) -0.010(6) -0.005(7)
C10 0.016(6) 0.029(7) 0.039(8) 0.000(6) -0.011(6) -0.007(5)
C11 0.015(6) 0.035(8) 0.035(8) 0.003(6) -0.001(6) -0.007(6)
C12 0.023(7) 0.035(8) 0.039(9) -0.003(7) 0.004(6) -0.009(6)
C13 0.028(8) 0.031(8) 0.041(9) 0.008(7) -0.002(6) -0.016(6)
C14 0.032(8) 0.031(8) 0.013(6) 0.003(5) 0.005(5) -0.004(6)
C15 0.038(8) 0.033(8) 0.016(7) 0.001(6) -0.007(6) -0.001(6)
C16 0.041(8) 0.028(8) 0.024(7) -0.002(6) -0.006(6) 0.002(6)
C17 0.049(9) 0.032(8) 0.020(7) -0.004(6) -0.003(6) 0.005(7)
C18 0.044(9) 0.035(8) 0.021(7) -0.002(6) 0.002(6) -0.001(7)
C19 0.030(8) 0.030(8) 0.026(7) -0.006(6) 0.000(6) 0.006(6)
C20 0.030(7) 0.027(7) 0.022(7) -0.001(6) 0.001(6) 0.001(6)
C21 0.056(10) 0.028(8) 0.025(8) -0.004(6) -0.007(7) 0.000(7)
C22 0.060(14) 0.16(3) 0.14(3) -0.12(2) -0.035(15) 0.034(16)
C23 0.33(5) 0.047(14) 0.073(17) -0.042(13) 0.08(2) -0.08(2)
C24 0.14(2) 0.047(11) 0.050(12) -0.022(9) -0.060(13) 0.014(12)
C25 0.033(8) 0.034(8) 0.016(7) -0.007(6) 0.003(6) 0.004(6)
C26 0.036(8) 0.029(8) 0.018(7) 0.001(6) 0.001(6) 0.010(6)
C27 0.030(7) 0.031(8) 0.024(7) -0.002(6) -0.003(6) 0.001(6)
C28 0.041(8) 0.030(8) 0.017(7) -0.009(6) 0.004(6) 0.008(6)
C29 0.041(9) 0.024(7) 0.034(8) 0.000(6) 0.001(7) 0.006(6)
C30 0.037(8) 0.047(9) 0.026(8) 0.001(7) -0.004(6) -0.014(7)
C31 0.049(10) 0.036(9) 0.025(8) 0.002(6) 0.016(7) -0.003(7)
C32 0.051(10) 0.039(9) 0.026(8) -0.010(7) 0.011(7) -0.007(7)
C33 0.051(10) 0.030(8) 0.027(8) 0.002(6) 0.005(7) -0.006(7)
C34 0.041(9) 0.043(9) 0.034(9) -0.005(7) 0.006(7) 0.000(7)
C35 0.027(7) 0.024(7) 0.033(8) -0.002(6) -0.015(6) -0.005(6)
C36 0.023(7) 0.040(8) 0.015(6) -0.003(6) 0.001(5) -0.011(6)
C37 0.021(7) 0.038(8) 0.018(7) -0.002(6) -0.001(5) -0.014(6)
C38 0.026(7) 0.031(7) 0.020(7) -0.002(6) 0.000(5) -0.010(6)
C39 0.029(7) 0.026(7) 0.017(7) -0.001(5) -0.003(5) -0.011(6)
C40 0.020(6) 0.027(7) 0.022(7) -0.008(5) 0.000(5) -0.009(5)
C41 0.018(6) 0.028(7) 0.023(7) -0.003(6) -0.004(5) -0.007(5)
C42 0.072(12) 0.034(9) 0.020(8) -0.008(6) -0.010(7) 0.000(8)
C43 0.120(19) 0.057(13) 0.072(15) -0.022(11) -0.072(15) 0.035(13)
C44 0.15(2) 0.042(11) 0.022(9) 0.003(8) 0.032(11) 0.003(12)
C45 0.058(10) 0.030(8) 0.024(8) -0.002(6) -0.007(7) 0.000(7)
C46 0.022(7) 0.033(8) 0.018(7) 0.000(6) -0.001(5) -0.005(6)
C47 0.039(8) 0.038(8) 0.017(7) -0.002(6) -0.002(6) -0.009(7)
C48 0.041(9) 0.038(9) 0.027(8) 0.001(6) -0.006(6) -0.012(7)
C49 0.031(8) 0.059(11) 0.028(8) -0.014(7) 0.001(6) -0.013(7)
C50 0.052(9) 0.035(8) 0.021(7) -0.008(6) -0.010(7) -0.009(7)
C51 0.073(12) 0.033(8) 0.014(7) 0.001(6) -0.002(7) -0.005(8)
C52 0.032(9) 0.099(15) 0.034(9) -0.023(10) -0.012(7) -0.007(9)
C53 0.051(10) 0.050(10) 0.019(8) -0.009(7) 0.003(7) -0.010(8)
C54 0.046(10) 0.067(12) 0.027(8) -0.023(8) 0.001(7) -0.019(8)
C55 0.071(13) 0.083(14) 0.029(9) -0.022(9) -0.023(9) 0.033(11)
C56 0.020(7) 0.041(8) 0.024(7) 0.000(6) 0.005(6) -0.002(6)
C57 0.028(7) 0.031(8) 0.022(7) 0.002(6) -0.002(6) -0.002(6)
C58 0.026(7) 0.034(8) 0.025(7) -0.002(6) 0.003(6) -0.003(6)
C59 0.034(8) 0.030(8) 0.026(8) 0.002(6) 0.007(6) -0.008(6)
C60 0.034(8) 0.032(8) 0.018(7) -0.002(6) -0.002(6) -0.003(6)
C61 0.021(7) 0.020(7) 0.027(7) 0.000(5) 0.003(5) -0.002(5)
C62 0.021(7) 0.031(7) 0.020(7) -0.001(6) -0.001(5) -0.005(6)
C63 0.048(9) 0.033(8) 0.030(8) 0.002(7) 0.009(7) -0.001(7)
C67 0.023(7) 0.036(8) 0.023(7) -0.001(6) -0.006(6) -0.002(6)
C68 0.031(8) 0.046(9) 0.025(8) -0.011(7) -0.004(6) -0.011(7)
C69 0.021(7) 0.029(7) 0.033(8) -0.003(6) 0.000(6) -0.007(6)
C70 0.037(8) 0.043(9) 0.026(8) 0.006(7) -0.005(6) 0.000(7)
C71 0.029(8) 0.046(9) 0.038(9) -0.014(7) -0.005(7) -0.007(7)
C72 0.026(7) 0.035(8) 0.029(8) -0.001(6) 0.004(6) -0.002(6)
C73 0.029(8) 0.044(9) 0.047(10) 0.010(8) -0.007(7) 0.007(7)
C74 0.025(7) 0.031(8) 0.039(9) -0.005(6) 0.003(6) -0.008(6)
C75 0.032(8) 0.067(12) 0.040(9) -0.015(8) -0.017(7) 0.005(8)
C76 0.030(8) 0.040(9) 0.049(10) -0.002(7) 0.002(7) -0.005(7)

loop_
_atom_type_symbol
_atom_type_description
_atom_type_scat_dispersion_real
_atom_type_scat_dispersion_imag
_atom_type_scat_source
C C 0.0033 0.0016 'International Tables Vol C Tables 4.2.6.8 and 6.1.1.4'
H H 0.0000 0.0000 'International Tables Vol C Tables 4.2.6.8 and 6.1.1.4'
N N 0.0061 0.0033 'International Tables Vol C Tables 4.2.6.8 and 6.1.1.4'
O O 0.0106 0.0060 'International Tables Vol C Tables 4.2.6.8 and 6.1.1.4'
U U -9.6767 9.6646 'International Tables Vol C Tables 4.2.6.8 and 6.1.1.4'

loop_
_geom_angle_atom_site_label_1
_geom_angle_atom_site_label_2
_geom_angle_atom_site_label_3
_geom_angle
_geom_angle_site_symmetry_1
_geom_angle_site_symmetry_3
_geom_angle_publ_flag
O3 U1 O1 110.4(3) . . ?
O3 U1 O2 111.2(3) . . ?
O1 U1 O2 134.3(3) . . ?
O3 U1 N4 135.4(3) . . ?
O1 U1 N4 93.1(3) . . ?
O2 U1 N4 69.6(3) . . ?
O3 U1 N3 86.1(3) . . ?
O1 U1 N3 71.1(3) . . ?
O2 U1 N3 129.5(3) . . ?
N4 U1 N3 65.7(3) . . ?
O3 U1 N5 72.2(3) . . ?
O1 U1 N5 134.9(3) . . ?
O2 U1 N5 76.5(3) . . ?
N4 U1 N5 64.6(3) . . ?
N3 U1 N5 64.1(3) . . ?
O3 U1 C1 101.7(4) . . ?
O1 U1 C1 80.1(3) . . ?
O2 U1 C1 73.8(3) . . ?
N4 U1 C1 119.8(4) . . ?
N3 U1 C1 151.1(4) . . ?
N5 U1 C1 144.8(4) . . ?
C20 O1 U1 147.9(8) . . ?
C41 O2 U1 146.0(8) . . ?
C62 O3 U1 145.9(8) . . ?
C2 N1 C1 112.8(12) . . ?
C2 N1 C4 123.3(12) . . ?
C1 N1 C4 123.4(11) . . ?
C1 N2 C3 113.0(11) . . ?
C1 N2 C7 123.7(11) . . ?
C3 N2 C7 123.2(11) . . ?
C13 N3 C8 112.5(11) . . ?
C13 N3 C14 105.6(10) . . ?
C8 N3 C14 110.1(11) . . ?
C13 N3 U1 106.1(8) . . ?
C8 N3 U1 113.4(8) . . ?
C14 N3 U1 108.6(8) . . ?
C35 N4 C9 108.3(10) . . ?
C35 N4 C10 112.0(11) . . ?
C9 N4 C10 112.1(11) . . ?
C35 N4 U1 103.9(7) . . ?
C9 N4 U1 103.4(8) . . ?
C10 N4 U1 116.3(8) . . ?
C56 N5 C11 108.0(11) . . ?
C56 N5 C12 112.1(11) . . ?
C11 N5 C12 110.7(11) . . ?
C56 N5 U1 103.2(7) . . ?
C11 N5 U1 106.7(7) . . ?
C12 N5 U1 115.6(8) . . ?
N2 C1 N1 101.2(11) . . ?
N2 C1 U1 125.8(9) . . ?
N1 C1 U1 132.0(9) . . ?
C3 C2 N1 106.8(12) . . ?
C3 C2 C5 130.1(13) . . ?
N1 C2 C5 123.1(13) . . ?
C2 C3 N2 106.0(12) . . ?
C2 C3 C6 130.6(13) . . ?
N2 C3 C6 123.4(13) . . ?
N3 C8 C9 112.8(11) . . ?
N4 C9 C8 113.1(11) . . ?
N4 C10 C11 113.8(10) . . ?
N5 C11 C10 112.7(11) . . ?
N5 C12 C13 112.6(11) . . ?
N3 C13 C12 114.3(12) . . ?
N3 C14 C15 115.8(11) . . ?
C16 C15 C20 122.0(13) . . ?
C16 C15 C14 118.8(13) . . ?
C20 C15 C14 118.9(12) . . ?
C15 C16 C17 122.0(14) . . ?
C16 C17 C18 114.9(13) . . ?
C16 C17 C21 123.7(14) . . ?
C18 C17 C21 121.4(13) . . ?
C19 C18 C17 125.8(14) . . ?
C18 C19 C20 117.4(13) . . ?
C18 C19 C25 121.1(13) . . ?
C20 C19 C25 121.5(12) . . ?
O1 C20 C15 118.2(12) . . ?
O1 C20 C19 123.9(12) . . ?
C15 C20 C19 117.9(12) . . ?
C24 C21 C23 109(2) . . ?
C24 C21 C17 110.0(13) . . ?
C23 C21 C17 112.7(14) . . ?
C24 C21 C22 105.9(18) . . ?
C23 C21 C22 108(2) . . ?
C17 C21 C22 111.2(14) . . ?
C19 C25 C28 112.4(11) . . ?
C19 C25 C26 111.6(12) . . ?
C28 C25 C26 107.1(11) . . ?
C19 C25 C27 110.3(11) . . ?
C28 C25 C27 107.1(12) . . ?
C26 C25 C27 108.3(11) . . ?
C29 C26 C25 111.2(12) . . ?
C30 C27 C25 110.2(11) . . ?
C31 C28 C25 112.2(11) . . ?
C26 C29 C33 110.8(12) . . ?
C26 C29 C32 109.8(12) . . ?
C33 C29 C32 108.9(13) . . ?
C32 C30 C27 110.0(12) . . ?
C32 C30 C34 110.0(13) . . ?
C27 C30 C34 108.9(13) . . ?
C34 C31 C28 109.3(13) . . ?
C34 C31 C33 110.8(13) . . ?
C28 C31 C33 109.2(13) . . ?
C30 C32 C29 109.9(12) . . ?
C29 C33 C31 108.5(12) . . ?
C31 C34 C30 108.2(13) . . ?
N4 C35 C36 118.5(12) . . ?
C37 C36 C41 121.3(13) . . ?
C37 C36 C35 118.2(12) . . ?
C41 C36 C35 120.3(12) . . ?
C36 C37 C38 121.7(12) . . ?
C37 C38 C39 116.3(13) . . ?
C37 C38 C42 121.1(12) . . ?
C39 C38 C42 122.5(12) . . ?
C40 C39 C38 123.1(13) . . ?
C39 C40 C41 120.4(12) . . ?
C39 C40 C46 119.9(11) . . ?
C41 C40 C46 119.6(12) . . ?
O2 C41 C40 125.1(12) . . ?
O2 C41 C36 117.9(12) . . ?
C40 C41 C36 116.9(12) . . ?
C38 C42 C44 108.7(15) . . ?
C38 C42 C43 112.3(14) . . ?
C44 C42 C43 108.1(17) . . ?
C38 C42 C45 112.8(12) . . ?
C44 C42 C45 106.3(13) . . ?
C43 C42 C45 108.4(15) . . ?
C48 C46 C47 106.8(11) . . ?
C48 C46 C49 110.5(12) . . ?
C47 C46 C49 106.2(12) . . ?
C48 C46 C40 109.9(11) . . ?
C47 C46 C40 113.0(11) . . ?
C49 C46 C40 110.3(11) . . ?
C46 C47 C50 111.8(12) . . ?
C51 C48 C46 110.6(12) . . ?
C52 C49 C46 110.1(12) . . ?
C54 C50 C53 109.1(14) . . ?
C54 C50 C47 109.0(12) . . ?
C53 C50 C47 108.8(12) . . ?
C53 C51 C55 109.7(14) . . ?
C53 C51 C48 109.4(13) . . ?
C55 C51 C48 109.8(13) . . ?
C54 C52 C55 110.8(14) . . ?
C54 C52 C49 109.7(15) . . ?
C55 C52 C49 109.2(15) . . ?
C51 C53 C50 109.5(12) . . ?
C52 C54 C50 109.8(13) . . ?
C52 C55 C51 109.6(14) . . ?
N5 C56 C57 118.9(12) . . ?
C58 C57 C62 121.1(13) . . ?
C58 C57 C56 119.8(12) . . ?
C62 C57 C56 119.0(12) . . ?
C57 C58 C59 122.3(13) . . ?
C58 C59 C60 115.9(12) . . ?
C58 C59 C63 121.8(13) . . ?
C60 C59 C63 122.2(13) . . ?
C61 C60 C59 124.5(13) . . ?
C60 C61 C62 118.4(12) . . ?
C60 C61 C67 119.2(12) . . ?
C62 C61 C67 122.3(11) . . ?
O3 C62 C61 124.2(11) . . ?
O3 C62 C57 118.4(12) . . ?
C61 C62 C57 117.4(12) . . ?
C66 C63 C65A 52(2) . . ?
C66 C63 C64A 137(2) . . ?
C65A C63 C64A 118(3) . . ?
C66 C63 C64 117(2) . . ?
C65A C63 C64 130(3) . . ?
C64A C63 C64 31.1(18) . . ?
C66 C63 C59 111.3(19) . . ?
C65A C63 C59 115(2) . . ?
C64A C63 C59 110.2(18) . . ?
C64 C63 C59 114.2(19) . . ?
C66 C63 C66A 53(2) . . ?
C65A C63 C66A 102(3) . . ?
C64A C63 C66A 105(3) . . ?
C64 C63 C66A 74(2) . . ?
C59 C63 C66A 106(2) . . ?
C66 C63 C65 103(2) . . ?
C65A C63 C65 52(2) . . ?
C64A C63 C65 74(2) . . ?
C64 C63 C65 102(2) . . ?
C59 C63 C65 107.7(17) . . ?
C66A C63 C65 144(2) . . ?
C69 C67 C70 107.5(12) . . ?
C69 C67 C61 109.3(11) . . ?
C70 C67 C61 113.2(11) . . ?
C69 C67 C68 109.1(11) . . ?
C70 C67 C68 107.8(12) . . ?
C61 C67 C68 109.8(11) . . ?
C71 C68 C67 110.3(12) . . ?
C67 C69 C72 110.6(11) . . ?
C67 C70 C73 111.0(12) . . ?
C74 C71 C75 109.0(13) . . ?
C74 C71 C68 109.3(12) . . ?
C75 C71 C68 110.8(13) . . ?
C76 C72 C74 109.9(13) . . ?
C76 C72 C69 109.6(12) . . ?
C74 C72 C69 109.4(11) . . ?
C76 C73 C75 109.8(13) . . ?
C76 C73 C70 110.1(13) . . ?
C75 C73 C70 108.3(13) . . ?
C71 C74 C72 109.8(12) . . ?
C71 C75 C73 108.9(12) . . ?
C73 C76 C72 109.0(13) . . ?

loop_
_geom_bond_atom_site_label_1
_geom_bond_atom_site_label_2
_geom_bond_distance
_geom_bond_site_symmetry_2
_geom_bond_publ_flag
U1 O3 2.253(9) . ?
U1 O1 2.283(9) . ?
U1 O2 2.301(9) . ?
U1 N4 2.684(11) . ?
U1 N3 2.726(11) . ?
U1 N5 2.742(10) . ?
U1 C1 2.789(14) . ?
O1 C20 1.340(16) . ?
O2 C41 1.319(16) . ?
O3 C62 1.351(15) . ?
N1 C2 1.369(17) . ?
N1 C1 1.389(18) . ?
N1 C4 1.440(18) . ?
N2 C1 1.354(17) . ?
N2 C3 1.397(17) . ?
N2 C7 1.450(17) . ?
N3 C13 1.463(17) . ?
N3 C8 1.484(18) . ?
N3 C14 1.496(17) . ?
N4 C35 1.464(17) . ?
N4 C9 1.487(17) . ?
N4 C10 1.499(17) . ?
N5 C56 1.477(17) . ?
N5 C11 1.481(17) . ?
N5 C12 1.479(18) . ?
C2 C3 1.34(2) . ?
C2 C5 1.48(2) . ?
C3 C6 1.510(19) . ?
C8 C9 1.53(2) . ?
C10 C11 1.51(2) . ?
C12 C13 1.51(2) . ?
C14 C15 1.529(18) . ?
C15 C16 1.377(19) . ?
C15 C20 1.41(2) . ?
C16 C17 1.39(2) . ?
C17 C18 1.41(2) . ?
C17 C21 1.51(2) . ?
C18 C19 1.38(2) . ?
C19 C20 1.422(19) . ?
C19 C25 1.53(2) . ?
C21 C24 1.49(2) . ?
C21 C23 1.49(3) . ?
C21 C22 1.52(3) . ?
C25 C28 1.531(18) . ?
C25 C26 1.548(18) . ?
C25 C27 1.556(19) . ?
C26 C29 1.50(2) . ?
C27 C30 1.53(2) . ?
C28 C31 1.52(2) . ?
C29 C33 1.52(2) . ?
C29 C32 1.53(2) . ?
C30 C32 1.51(2) . ?
C30 C34 1.55(2) . ?
C31 C34 1.52(2) . ?
C31 C33 1.53(2) . ?
C35 C36 1.515(19) . ?
C36 C37 1.381(19) . ?
C36 C41 1.435(18) . ?
C37 C38 1.396(19) . ?
C38 C39 1.414(18) . ?
C38 C42 1.51(2) . ?
C39 C40 1.379(19) . ?
C40 C41 1.402(18) . ?
C40 C46 1.551(18) . ?
C42 C44 1.52(3) . ?
C42 C43 1.52(2) . ?
C42 C45 1.54(2) . ?
C46 C48 1.537(19) . ?
C46 C47 1.54(2) . ?
C46 C49 1.547(19) . ?
C47 C50 1.544(18) . ?
C48 C51 1.53(2) . ?
C49 C52 1.54(2) . ?
C50 C54 1.52(2) . ?
C50 C53 1.54(2) . ?
C51 C53 1.52(2) . ?
C51 C55 1.53(3) . ?
C52 C54 1.50(3) . ?
C52 C55 1.51(3) . ?
C56 C57 1.495(19) . ?
C57 C58 1.371(19) . ?
C57 C62 1.429(18) . ?
C58 C59 1.38(2) . ?
C59 C60 1.40(2) . ?
C59 C63 1.548(19) . ?
C60 C61 1.385(18) . ?
C61 C62 1.406(19) . ?
C61 C67 1.544(18) . ?
C63 C66 1.44(4) . ?
C63 C65A 1.46(5) . ?
C63 C64A 1.46(4) . ?
C63 C64 1.50(4) . ?
C63 C66A 1.62(5) . ?
C63 C65 1.62(4) . ?
C67 C69 1.528(19) . ?
C67 C70 1.532(19) . ?
C67 C68 1.548(19) . ?
C68 C71 1.54(2) . ?
C69 C72 1.551(18) . ?
C70 C73 1.56(2) . ?
C71 C74 1.51(2) . ?
C71 C75 1.51(2) . ?
C72 C76 1.51(2) . ?
C72 C74 1.535(19) . ?
C73 C76 1.51(2) . ?
C73 C75 1.55(2) . ?
